data_1550498
loop_
_publ_author_name
'Gruetzmacher, Hansjoerg'
'Hou, Yuanfeng'
'Li, Zhongshu'
'Li, Yaqi'
'Su, Cheng-Yong'
'Puschmann, Florian'
'Liu, Peng'

_publ_section_title
;
 Making the Unconventional \m2-P Bridging Binding Mode More Conventional
 in Phosphinine Complexes
;
_journal_name_full 'Chemical Science'
_journal_paper_doi 10.1039/C8SC05281F
_journal_year 2019
_chemical_formula_moiety 'C18 H20 Cl2 Cu2 N2 O6 P2'
_chemical_formula_sum 'C18 H20 Cl2 Cu2 N2 O6 P2'
_chemical_formula_weight 620.28
_space_group_crystal_system triclinic
_space_group_IT_number 2
_space_group_name_Hall '-P 1'
_space_group_name_H-M_alt 'P -1'
_symmetry_space_group_name_Hall '-P 1'
_symmetry_space_group_name_H-M 'P -1'
_atom_sites_solution_hydrogens geom
_atom_sites_solution_primary direct
_audit_creation_date 2018-03-14
_audit_creation_method
;
Olex2 1.2
(compiled 2017.08.10 svn.r3458 for OlexSys, GUI svn.r5381)
;
_audit_update_record
;
2018-10-09 deposited with the CCDC.
2019-01-17 downloaded from the CCDC.
;
_cell_angle_alpha 78.770(7)
_cell_angle_beta 87.887(7)
_cell_angle_gamma 67.556(8)
_cell_formula_units_Z 1
_cell_length_a 7.3741(6)
_cell_length_b 7.5275(7)
_cell_length_c 11.8201(10)
_cell_measurement_reflns_used 1975
_cell_measurement_temperature 150.00(10)
_cell_measurement_theta_max 74.0300
_cell_measurement_theta_min 6.4630
_cell_volume 594.30(10)
_computing_cell_refinement 'CrysAlisPro 1.171.38.43 (Rigaku OD, 2015)'
_computing_data_collection 'CrysAlisPro 1.171.38.43 (Rigaku OD, 2015)'
_computing_data_reduction 'CrysAlisPro 1.171.38.43 (Rigaku OD, 2015)'
_computing_molecular_graphics 'Olex2 (Dolomanov et al., 2009)'
_computing_publication_material 'Olex2 (Dolomanov et al., 2009)'
_computing_structure_refinement 'ShelXL (Sheldrick, 2015)'
_computing_structure_solution 'SIR2004 (Burla et al., 2007)'
_diffrn_ambient_environment N~2~
_diffrn_ambient_temperature 150.00(10)
_diffrn_detector 'CCD plate'
_diffrn_detector_area_resol_mean 10.6525
_diffrn_detector_type Atlas
_diffrn_measured_fraction_theta_full 0.987
_diffrn_measured_fraction_theta_max 0.939
_diffrn_measurement_details
;
List of Runs (angles in degrees, time in seconds):

  # Type    Start    End  Width  t~exp~   \w     \q     \k     \f   Frames
#--------------------------------------------------------------------------
  1  \w    -64.00  18.00   1.00    2.00    --  -41.14  38.00-120.00   82
  2  \w    -73.00  25.00   1.00    2.00    --  -41.14  77.00 -30.00   98
  3  \w    100.00 130.00   1.00    2.00    --   41.14 178.00-150.00   30
  4  \w    153.00 178.00   1.00    3.00    --  107.98  77.00 -90.00   25
  5  \w     95.00 120.00   1.00    3.00    --  107.98  77.00 -90.00   25
  6  \w     56.00 168.00   1.00    3.00    --  107.98  15.00-120.00  112
  7  \w     53.00  99.00   1.00    3.00    --  107.98 -95.00  30.00   46
  8  \w     44.00 105.00   1.00    3.00    --  107.98 -95.00 120.00   61
  9  \w     36.00 121.00   1.00    3.00    --  107.98-125.00   0.00   85
 10  \w     36.00 132.00   1.00    3.00    --  107.98 -45.00 -30.00   96
 11  \w     89.00 178.00   1.00    3.00    --  107.98  61.00 120.00   89
 12  \w     36.00 137.00   1.00    3.00    --  107.98 -61.00 150.00  101
 13  \w   -115.00 -17.00   1.00    2.00    --  -41.14 -38.00  60.00   98
;
_diffrn_measurement_device 'four-circle diffractometer'
_diffrn_measurement_device_type 'SuperNova, Dual, Cu at zero, Atlas'
_diffrn_measurement_method '\w scans'
_diffrn_orient_matrix_type 'CrysAlisPro convention (1999,Acta A55,543-557)'
_diffrn_orient_matrix_UB_11 -0.1478243000
_diffrn_orient_matrix_UB_12 0.0531982000
_diffrn_orient_matrix_UB_13 -0.1018394000
_diffrn_orient_matrix_UB_21 -0.0010758000
_diffrn_orient_matrix_UB_22 0.2090343000
_diffrn_orient_matrix_UB_23 -0.0279932000
_diffrn_orient_matrix_UB_31 0.1712515000
_diffrn_orient_matrix_UB_32 -0.0667594000
_diffrn_orient_matrix_UB_33 -0.0808197000
_diffrn_radiation_monochromator mirror
_diffrn_radiation_probe x-ray
_diffrn_radiation_type CuK\a
_diffrn_radiation_wavelength 1.54184
_diffrn_reflns_av_R_equivalents 0.0556
_diffrn_reflns_av_unetI/netI 0.0549
_diffrn_reflns_Laue_measured_fraction_full 0.987
_diffrn_reflns_Laue_measured_fraction_max 0.939
_diffrn_reflns_limit_h_max 9
_diffrn_reflns_limit_h_min -8
_diffrn_reflns_limit_k_max 9
_diffrn_reflns_limit_k_min -8
_diffrn_reflns_limit_l_max 9
_diffrn_reflns_limit_l_min -14
_diffrn_reflns_number 3417
_diffrn_reflns_point_group_measured_fraction_full 0.987
_diffrn_reflns_point_group_measured_fraction_max 0.939
_diffrn_reflns_theta_full 67.684
_diffrn_reflns_theta_max 74.352
_diffrn_reflns_theta_min 3.816
_diffrn_source 'micro-focus sealed X-ray tube'
_diffrn_source_type 'SuperNova (Cu) X-ray Source'
_exptl_absorpt_coefficient_mu 5.886
_exptl_absorpt_correction_T_max 1.00000
_exptl_absorpt_correction_T_min 0.55518
_exptl_absorpt_correction_type multi-scan
_exptl_absorpt_process_details
;
CrysAlisPro 1.171.38.43 (Rigaku Oxford Diffraction, 2015)
Empirical absorption correction using spherical harmonics,
 implemented in SCALE3 ABSPACK scaling algorithm.
;
_exptl_crystal_colour 'clear yellowish yellow'
_exptl_crystal_colour_lustre clear
_exptl_crystal_colour_modifier yellowish
_exptl_crystal_colour_primary yellow
_exptl_crystal_density_diffrn 1.733
_exptl_crystal_description block
_exptl_crystal_F_000 312
_exptl_crystal_size_max 0.09
_exptl_crystal_size_mid 0.08
_exptl_crystal_size_min 0.05
_refine_diff_density_max 1.265
_refine_diff_density_min -1.605
_refine_diff_density_rms 0.190
_refine_ls_extinction_method none
_refine_ls_goodness_of_fit_ref 1.068
_refine_ls_hydrogen_treatment constr
_refine_ls_matrix_type full
_refine_ls_number_parameters 148
_refine_ls_number_reflns 2282
_refine_ls_number_restraints 0
_refine_ls_restrained_S_all 1.068
_refine_ls_R_factor_all 0.0689
_refine_ls_R_factor_gt 0.0636
_refine_ls_shift/su_max 0.001
_refine_ls_shift/su_mean 0.000
_refine_ls_structure_factor_coef Fsqd
_refine_ls_weighting_details 'w=1/[\s^2^(Fo^2^)+(0.1496P)^2^] where P=(Fo^2^+2Fc^2^)/3'
_refine_ls_weighting_scheme calc
_refine_ls_wR_factor_gt 0.1843
_refine_ls_wR_factor_ref 0.1994
_reflns_Friedel_coverage 0.000
_reflns_number_gt 2002
_reflns_number_total 2282
_reflns_threshold_expression 'I > 2\s(I)'
_cod_data_source_file c8sc05281f2.cif
_cod_data_source_block exp_1727_a
_cod_database_code 1550498
_shelx_shelxl_version_number 2014/7
_shelx_space_group_comment
;
The symmetry employed for this shelxl refinement is uniquely defined
by the following loop, which should always be used as a source of
symmetry information in preference to the above space-group names.
They are only intended as comments.
;
_shelx_estimated_absorpt_t_max 0.757
_shelx_estimated_absorpt_t_min 0.619
_reflns_odcompleteness_completeness 99.29
_reflns_odcompleteness_iscentric 1
_reflns_odcompleteness_theta 66.97
_olex2_refinement_description
;
1. Fixed Uiso
 At 1.2 times of:
  All C(H) groups, All O(H) groups
 At 1.5 times of:
  All C(H,H,H) groups
2.a Aromatic/amide H refined with riding coordinates:
 C2(H2), C3(H3), C5(H5)
2.b Idealised Me refined as rotating group:
 C7(H7A,H7B,H7C), C9(H9A,H9B,H9C)
2.c Idealised tetrahedral OH refined as rotating group:
 O1(H1)
;
_olex2_submission_special_instructions 'No special instructions were received'
_oxdiff_exptl_absorpt_empirical_details
;
Empirical correction (ABSPACK) includes:
- Absorption correction using spherical harmonics
- Frame scaling
- Detector area scaling
;
_oxdiff_exptl_absorpt_empirical_full_max 4.102
_oxdiff_exptl_absorpt_empirical_full_min 0.385

loop_
_space_group_symop_operation_xyz
'x, y, z'
'-x, -y, -z'

loop_
_atom_site_label
_atom_site_type_symbol
_atom_site_fract_x
_atom_site_fract_y
_atom_site_fract_z
_atom_site_U_iso_or_equiv
_atom_site_adp_type
_atom_site_occupancy
_atom_site_site_symmetry_order
_atom_site_calc_flag
_atom_site_refinement_flags_posn
Cu1 Cu 0.68065(8) 0.44126(9) 0.91285(4) 0.0218(3) Uani 1 1 d .
Cl1 Cl 0.56676(14) 0.69409(14) 1.02570(7) 0.0212(3) Uani 1 1 d .
P1 P 0.60690(14) 0.55328(16) 0.72901(7) 0.0189(3) Uani 1 1 d .
O1 O 0.2306(4) 0.5766(5) 0.7443(2) 0.0262(7) Uani 1 1 d .
H1 H 0.2836 0.5088 0.8084 0.031 Uiso 1 1 calc GR
O2 O 0.9099(4) 0.7687(6) 0.4236(2) 0.0298(8) Uani 1 1 d .
O3 O 0.6392(4) 0.8728(5) 0.3100(2) 0.0228(7) Uani 1 1 d .
N1 N 0.9215(5) 0.2624(6) 1.0049(3) 0.0244(8) Uani 1 1 d .
C1 C 0.3670(6) 0.6183(6) 0.6767(3) 0.0176(8) Uani 1 1 d .
C2 C 0.3031(6) 0.7175(6) 0.5639(3) 0.0213(8) Uani 1 1 d .
H2 H 0.1703 0.7493 0.5414 0.026 Uiso 1 1 calc R
C3 C 0.4221(6) 0.7721(6) 0.4829(3) 0.0200(8) Uani 1 1 d .
H3 H 0.3660 0.8393 0.4080 0.024 Uiso 1 1 calc R
C4 C 0.6205(6) 0.7344(6) 0.5045(3) 0.0183(8) Uani 1 1 d .
C5 C 0.7157(6) 0.6395(6) 0.6115(3) 0.0188(8) Uani 1 1 d .
H5 H 0.8496 0.6211 0.6203 0.023 Uiso 1 1 calc R
C6 C 0.7412(6) 0.7919(6) 0.4109(3) 0.0192(8) Uani 1 1 d .
C7 C 0.7504(7) 0.9256(8) 0.2150(3) 0.0276(10) Uani 1 1 d .
H7A H 0.8035 1.0176 0.2344 0.041 Uiso 1 1 calc GR
H7B H 0.6643 0.9874 0.1454 0.041 Uiso 1 1 calc GR
H7C H 0.8587 0.8075 0.2011 0.041 Uiso 1 1 calc GR
C8 C 1.0395(6) 0.1755(6) 1.0750(3) 0.0208(8) Uani 1 1 d .
C9 C 1.1886(6) 0.0630(7) 1.1665(3) 0.0267(9) Uani 1 1 d .
H9A H 1.2224 0.1527 1.2035 0.040 Uiso 1 1 calc GR
H9B H 1.3061 -0.0224 1.1338 0.040 Uiso 1 1 calc GR
H9C H 1.1378 -0.0172 1.2240 0.040 Uiso 1 1 calc GR

loop_
_atom_site_aniso_label
_atom_site_aniso_U_11
_atom_site_aniso_U_22
_atom_site_aniso_U_33
_atom_site_aniso_U_23
_atom_site_aniso_U_13
_atom_site_aniso_U_12
Cu1 0.0182(4) 0.0330(5) 0.0075(4) 0.0037(3) -0.0009(2) -0.0058(3)
Cl1 0.0224(6) 0.0280(6) 0.0114(4) 0.0015(4) 0.0030(3) -0.0104(4)
P1 0.0142(5) 0.0307(6) 0.0059(5) 0.0025(4) -0.0011(3) -0.0047(4)
O1 0.0168(15) 0.0412(18) 0.0135(12) 0.0055(12) 0.0013(10) -0.0083(14)
O2 0.0159(16) 0.052(2) 0.0153(13) 0.0037(13) -0.0004(10) -0.0114(15)
O3 0.0176(15) 0.0388(17) 0.0076(11) 0.0055(11) 0.0006(10) -0.0107(13)
N1 0.0196(18) 0.036(2) 0.0123(15) 0.0029(14) 0.0024(13) -0.0081(16)
C1 0.0164(19) 0.026(2) 0.0075(15) 0.0004(14) 0.0009(13) -0.0074(16)
C2 0.0131(19) 0.031(2) 0.0146(17) 0.0007(15) -0.0011(13) -0.0052(17)
C3 0.0150(19) 0.029(2) 0.0094(15) 0.0047(14) -0.0038(13) -0.0045(17)
C4 0.0141(19) 0.0277(19) 0.0086(15) -0.0016(14) 0.0004(13) -0.0039(16)
C5 0.0143(18) 0.027(2) 0.0099(16) 0.0020(14) -0.0015(13) -0.0049(16)
C6 0.019(2) 0.026(2) 0.0080(16) -0.0008(14) 0.0012(13) -0.0049(17)
C7 0.023(2) 0.049(3) 0.0086(15) 0.0020(16) 0.0063(14) -0.015(2)
C8 0.015(2) 0.028(2) 0.0153(17) -0.0018(15) 0.0052(15) -0.0064(17)
C9 0.017(2) 0.033(2) 0.0209(19) 0.0046(17) -0.0048(15) -0.0034(18)

loop_
_atom_type_symbol
_atom_type_description
_atom_type_scat_dispersion_real
_atom_type_scat_dispersion_imag
_atom_type_scat_source
C C 0.0181 0.0091 'International Tables Vol C Tables 4.2.6.8 and 6.1.1.4'
H H 0.0000 0.0000 'International Tables Vol C Tables 4.2.6.8 and 6.1.1.4'
N N 0.0311 0.0180 'International Tables Vol C Tables 4.2.6.8 and 6.1.1.4'
O O 0.0492 0.0322 'International Tables Vol C Tables 4.2.6.8 and 6.1.1.4'
Cu Cu -1.9646 0.5888 'International Tables Vol C Tables 4.2.6.8 and 6.1.1.4'
P P 0.2955 0.4335 'International Tables Vol C Tables 4.2.6.8 and 6.1.1.4'
Cl Cl 0.3639 0.7018 'International Tables Vol C Tables 4.2.6.8 and 6.1.1.4'

loop_
_geom_angle_atom_site_label_1
_geom_angle_atom_site_label_2
_geom_angle_atom_site_label_3
_geom_angle
_geom_angle_site_symmetry_3
Cl1 Cu1 Cl1 95.33(4) 2_667
P1 Cu1 Cl1 112.98(4) .
P1 Cu1 Cl1 102.39(4) 2_667
N1 Cu1 Cl1 105.24(11) 2_667
N1 Cu1 Cl1 99.36(11) .
N1 Cu1 P1 134.76(10) .
Cu1 Cl1 Cu1 84.67(4) 2_667
C1 P1 Cu1 119.79(12) .
C5 P1 Cu1 136.37(13) .
C5 P1 C1 102.87(17) .
C1 O1 H1 109.5 .
C6 O3 C7 114.7(3) .
C8 N1 Cu1 166.4(3) .
O1 C1 P1 121.6(3) .
O1 C1 C2 115.8(3) .
C2 C1 P1 122.5(3) .
C1 C2 H2 118.1 .
C3 C2 C1 123.8(4) .
C3 C2 H2 118.1 .
C2 C3 H3 118.0 .
C2 C3 C4 124.0(3) .
C4 C3 H3 118.0 .
C3 C4 C6 120.8(3) .
C5 C4 C3 122.5(4) .
C5 C4 C6 116.8(3) .
P1 C5 H5 117.8 .
C4 C5 P1 124.3(3) .
C4 C5 H5 117.8 .
O2 C6 O3 123.3(3) .
O2 C6 C4 124.5(3) .
O3 C6 C4 112.2(3) .
O3 C7 H7A 109.5 .
O3 C7 H7B 109.5 .
O3 C7 H7C 109.5 .
H7A C7 H7B 109.5 .
H7A C7 H7C 109.5 .
H7B C7 H7C 109.5 .
N1 C8 C9 178.9(4) .
C8 C9 H9A 109.5 .
C8 C9 H9B 109.5 .
C8 C9 H9C 109.5 .
H9A C9 H9B 109.5 .
H9A C9 H9C 109.5 .
H9B C9 H9C 109.5 .

loop_
_geom_bond_atom_site_label_1
_geom_bond_atom_site_label_2
_geom_bond_distance
_geom_bond_site_symmetry_2
Cu1 Cl1 2.4347(11) 2_667
Cu1 Cl1 2.4067(11) .
Cu1 P1 2.1799(10) .
Cu1 N1 1.974(4) .
Cl1 Cu1 2.4347(11) 2_667
P1 C1 1.747(4) .
P1 C5 1.720(4) .
O1 H1 0.8400 .
O1 C1 1.354(5) .
O2 C6 1.199(5) .
O3 C6 1.340(4) .
O3 C7 1.448(5) .
N1 C8 1.131(6) .
C1 C2 1.396(5) .
C2 H2 0.9500 .
C2 C3 1.384(6) .
C3 H3 0.9500 .
C3 C4 1.403(5) .
C4 C5 1.390(5) .
C4 C6 1.496(5) .
C5 H5 0.9500 .
C7 H7A 0.9800 .
C7 H7B 0.9800 .
C7 H7C 0.9800 .
C8 C9 1.455(5) .
C9 H9A 0.9800 .
C9 H9B 0.9800 .
C9 H9C 0.9800 .
